data_4514904
loop_
_publ_author_name
'Dolui, Dependu'
'Khandelwal, Shikha'
'Shaik, Althaf'
'Gaat, Deepika'
'Thiruvenkatam, Vijay'
'Dutta, Arnab'

_publ_section_title
;
 Enzyme-Inspired Synthetic Proton Relays Generate Fast and Acid-Stable
 Cobalt-Based H2 Production Electrocatalysts
;
_journal_name_full 'ACS Catalysis'
_journal_page_first 10115
_journal_paper_doi 10.1021/acscatal.9b02953
_journal_year 2019
_chemical_formula_sum 'C21 H33 Cl2 Co N6 O6'
_chemical_formula_weight 595.36
_space_group_crystal_system monoclinic
_space_group_IT_number 14
_space_group_name_Hall '-P 2yn'
_space_group_name_H-M_alt 'P 1 21/n 1'
_symmetry_space_group_name_Hall '-P 2yn'
_symmetry_space_group_name_H-M 'P 1 21/n 1'
_atom_sites_solution_hydrogens mixed
_audit_creation_method SHELXL-2014/7
_cell_angle_alpha 90
_cell_angle_beta 117.903(2)
_cell_angle_gamma 90
_cell_formula_units_Z 8
_cell_length_a 15.4342(10)
_cell_length_b 23.908(3)
_cell_length_c 16.1767(12)
_cell_measurement_reflns_used 9842
_cell_measurement_temperature 100(2)
_cell_measurement_theta_max 29.14
_cell_measurement_theta_min 2.50
_cell_volume 5275.2(8)
_computing_cell_refinement 'Bruker SAINT'
_computing_data_collection 'Bruker APEX2'
_computing_data_reduction 'Bruker SAINT'
_computing_molecular_graphics 'Bruker SHELXTL'
_computing_publication_material 'Bruker SHELXTL'
_computing_structure_refinement 'SHELXL-2014 (Sheldrick 2014)'
_computing_structure_solution 'SHELXS-97 (Sheldrick 2008)'
_diffrn_ambient_temperature 100(2)
_diffrn_measured_fraction_theta_full 0.998
_diffrn_measured_fraction_theta_max 0.996
_diffrn_measurement_device_type 'Bruker APEX-II CCD'
_diffrn_measurement_method '\f and \w scans'
_diffrn_radiation_type MoK\a
_diffrn_radiation_wavelength 0.71073
_diffrn_reflns_av_R_equivalents 0.0444
_diffrn_reflns_av_unetI/netI 0.0297
_diffrn_reflns_Laue_measured_fraction_full 0.998
_diffrn_reflns_Laue_measured_fraction_max 0.996
_diffrn_reflns_limit_h_max 21
_diffrn_reflns_limit_h_min -21
_diffrn_reflns_limit_k_max 32
_diffrn_reflns_limit_k_min -32
_diffrn_reflns_limit_l_max 22
_diffrn_reflns_limit_l_min -22
_diffrn_reflns_number 90440
_diffrn_reflns_point_group_measured_fraction_full 0.998
_diffrn_reflns_point_group_measured_fraction_max 0.996
_diffrn_reflns_theta_full 25.242
_diffrn_reflns_theta_max 29.151
_diffrn_reflns_theta_min 2.265
_exptl_absorpt_coefficient_mu 0.901
_exptl_crystal_colour yellow
_exptl_crystal_density_diffrn 1.499
_exptl_crystal_description plate
_exptl_crystal_F_000 2480
_exptl_crystal_size_max 0.275
_exptl_crystal_size_mid 0.207
_exptl_crystal_size_min 0.126
_refine_diff_density_max 1.072
_refine_diff_density_min -0.709
_refine_diff_density_rms 0.063
_refine_ls_extinction_method none
_refine_ls_goodness_of_fit_ref 1.100
_refine_ls_hydrogen_treatment mixed
_refine_ls_matrix_type full
_refine_ls_number_parameters 683
_refine_ls_number_reflns 14180
_refine_ls_number_restraints 0
_refine_ls_restrained_S_all 1.100
_refine_ls_R_factor_all 0.0349
_refine_ls_R_factor_gt 0.0292
_refine_ls_shift/su_max 0.051
_refine_ls_shift/su_mean 0.000
_refine_ls_structure_factor_coef Fsqd
_refine_ls_weighting_details 'w=1/[\s^2^(Fo^2^)+(0.0270P)^2^+3.2857P] where P=(Fo^2^+2Fc^2^)/3'
_refine_ls_weighting_scheme calc
_refine_ls_wR_factor_gt 0.0727
_refine_ls_wR_factor_ref 0.0757
_reflns_Friedel_coverage 0.000
_reflns_number_gt 12563
_reflns_number_total 14180
_reflns_threshold_expression 'I > 2\s(I)'
_cod_data_source_file cs9b02953_si_002.cif
_cod_data_source_block shelx
_cod_database_code 4514904
_shelx_shelxl_version_number 2014/7
_shelx_space_group_comment
;
The symmetry employed for this shelxl refinement is uniquely defined
by the following loop, which should always be used as a source of
symmetry information in preference to the above space-group names.
They are only intended as comments.
;

loop_
_space_group_symop_operation_xyz
'x, y, z'
'-x+1/2, y+1/2, -z+1/2'
'-x, -y, -z'
'x-1/2, -y-1/2, z-1/2'

loop_
_atom_site_label
_atom_site_type_symbol
_atom_site_fract_x
_atom_site_fract_y
_atom_site_fract_z
_atom_site_U_iso_or_equiv
_atom_site_adp_type
_atom_site_occupancy
_atom_site_site_symmetry_order
_atom_site_calc_flag
_atom_site_refinement_flags_posn
_atom_site_refinement_flags_adp
Co1 Co 0.21056(2) 0.20301(2) 0.65137(2) 0.00789(4) Uani 1 1 d . .
Cl1 Cl 0.27509(2) 0.14866(2) 0.77916(2) 0.01332(7) Uani 1 1 d . .
O1 O 0.10271(7) 0.26616(4) 0.72364(7) 0.0140(2) Uani 1 1 d . .
O4 O 0.02304(7) 0.18035(4) 0.63513(7) 0.0138(2) Uani 1 1 d . .
H4 H 0.0421 0.2095 0.6678 0.021 Uiso 1 1 calc R U
O3 O 0.31747(7) 0.14208(4) 0.57804(7) 0.01271(19) Uani 1 1 d . .
O2 O 0.40673(7) 0.22288(4) 0.68234(7) 0.01354(19) Uani 1 1 d . .
H2 H 0.3880 0.1948 0.6471 0.020 Uiso 1 1 calc R U
N1 N 0.18807(8) 0.26098(5) 0.72063(8) 0.0107(2) Uani 1 1 d . .
N4 N 0.09042(8) 0.16466(5) 0.60947(8) 0.0102(2) Uani 1 1 d . .
N3 N 0.23316(8) 0.14551(5) 0.58256(8) 0.0100(2) Uani 1 1 d . .
N2 N 0.33294(8) 0.24087(5) 0.69891(8) 0.0101(2) Uani 1 1 d . .
N5 N 0.15628(8) 0.25089(5) 0.54143(8) 0.0096(2) Uani 1 1 d . .
N6 N 0.07608(9) 0.42589(5) 0.34623(8) 0.0123(2) Uani 1 1 d . .
H6A H 0.0522 0.4489 0.2956 0.015 Uiso 1 1 calc R U
H6B H 0.1427 0.4280 0.3743 0.015 Uiso 1 1 calc R U
C18 C 0.25249(11) 0.34554(6) 0.81710(11) 0.0184(3) Uani 1 1 d . .
H18A H 0.1838 0.3530 0.8002 0.028 Uiso 1 1 calc R U
H18B H 0.2809 0.3785 0.8028 0.028 Uiso 1 1 calc R U
H18C H 0.2891 0.3372 0.8841 0.028 Uiso 1 1 calc R U
C1 C 0.25818(10) 0.29673(6) 0.76256(10) 0.0124(3) Uani 1 1 d . .
C2 C 0.34572(10) 0.28389(6) 0.75165(10) 0.0118(2) Uani 1 1 d . .
C19 C 0.43883(11) 0.31648(6) 0.79869(11) 0.0179(3) Uani 1 1 d . .
H19A H 0.4886 0.2991 0.7856 0.027 Uiso 1 1 calc R U
H19B H 0.4619 0.3168 0.8664 0.027 Uiso 1 1 calc R U
H19C H 0.4271 0.3549 0.7750 0.027 Uiso 1 1 calc R U
C21 C -0.00897(11) 0.08285(6) 0.52563(11) 0.0168(3) Uani 1 1 d . .
H21A H 0.0090 0.0490 0.5643 0.025 Uiso 1 1 calc R U
H21B H -0.0309 0.0725 0.4602 0.025 Uiso 1 1 calc R U
H21C H -0.0621 0.1022 0.5309 0.025 Uiso 1 1 calc R U
C4 C 0.07818(10) 0.12068(6) 0.55839(10) 0.0117(2) Uani 1 1 d . .
C3 C 0.16190(10) 0.11003(6) 0.54050(10) 0.0116(2) Uani 1 1 d . .
C20 C 0.16482(11) 0.06252(6) 0.48204(11) 0.0181(3) Uani 1 1 d . .
H20A H 0.2202 0.0675 0.4688 0.027 Uiso 1 1 calc R U
H20B H 0.1035 0.0615 0.4231 0.027 Uiso 1 1 calc R U
H20C H 0.1727 0.0273 0.5158 0.027 Uiso 1 1 calc R U
C9 C 0.06706(10) 0.27379(6) 0.51079(10) 0.0127(3) Uani 1 1 d . .
H9 H 0.0291 0.2644 0.5410 0.015 Uiso 1 1 calc R U
C8 C 0.02901(10) 0.31073(6) 0.43632(10) 0.0132(3) Uani 1 1 d . .
H8 H -0.0346 0.3260 0.4155 0.016 Uiso 1 1 calc R U
C7 C 0.08433(10) 0.32539(5) 0.39205(9) 0.0117(2) Uani 1 1 d . .
C6 C 0.17578(11) 0.30040(6) 0.42267(10) 0.0131(3) Uani 1 1 d . .
H6 H 0.2146 0.3085 0.3927 0.016 Uiso 1 1 calc R U
C5 C 0.20935(10) 0.26360(6) 0.49731(10) 0.0123(3) Uani 1 1 d . .
H5 H 0.2718 0.2467 0.5182 0.015 Uiso 1 1 calc R U
C10 C 0.04573(11) 0.36685(6) 0.31312(9) 0.0133(3) Uani 1 1 d . .
H10A H -0.0267 0.3647 0.2797 0.016 Uiso 1 1 calc R U
H10B H 0.0700 0.3568 0.2683 0.016 Uiso 1 1 calc R U
C11 C 0.04152(11) 0.44685(6) 0.41394(10) 0.0156(3) Uani 1 1 d . .
H11A H -0.0297 0.4399 0.3881 0.019 Uiso 1 1 calc R U
H11B H 0.0759 0.4264 0.4739 0.019 Uiso 1 1 calc R U
C12 C 0.06174(11) 0.50857(6) 0.43083(10) 0.0141(3) Uani 1 1 d . .
C13 C 0.15187(11) 0.52648(6) 0.50086(11) 0.0177(3) Uani 1 1 d . .
H13 H 0.1994 0.4998 0.5389 0.021 Uiso 1 1 calc R U
C14 C 0.17298(12) 0.58310(7) 0.51564(12) 0.0216(3) Uani 1 1 d . .
H14 H 0.2350 0.5951 0.5634 0.026 Uiso 1 1 calc R U
C15 C 0.10352(13) 0.62219(6) 0.46072(12) 0.0225(3) Uani 1 1 d . .
H15 H 0.1182 0.6610 0.4705 0.027 Uiso 1 1 calc R U
C16 C 0.01257(13) 0.60480(7) 0.39154(12) 0.0224(3) Uani 1 1 d . .
H16 H -0.0353 0.6317 0.3546 0.027 Uiso 1 1 calc R U
C17 C -0.00860(12) 0.54789(6) 0.37631(11) 0.0187(3) Uani 1 1 d . .
H17 H -0.0708 0.5359 0.3289 0.022 Uiso 1 1 calc R U
Co1A Co 0.69149(2) 0.21413(2) 0.62312(2) 0.00848(4) Uani 1 1 d . .
Cl1A Cl 0.75229(2) 0.15404(2) 0.74227(2) 0.01297(7) Uani 1 1 d . .
O1A O 0.59281(7) 0.26466(4) 0.71814(7) 0.0149(2) Uani 1 1 d . .
O4A O 0.50668(7) 0.18595(4) 0.60526(7) 0.0148(2) Uani 1 1 d . .
H4A H 0.5232 0.2153 0.6375 0.022 Uiso 1 1 calc R U
O3A O 0.79990(7) 0.16106(4) 0.54343(7) 0.0144(2) Uani 1 1 d . .
O2A O 0.88466(7) 0.23957(4) 0.64964(7) 0.0145(2) Uani 1 1 d . .
H2A H 0.8626 0.2163 0.6056 0.022 Uiso 1 1 calc R U
N2A N 0.81453(8) 0.25208(5) 0.67389(8) 0.0111(2) Uani 1 1 d . .
N1A N 0.67472(8) 0.26429(5) 0.70677(8) 0.0112(2) Uani 1 1 d . .
N4A N 0.57322(8) 0.17345(5) 0.57906(8) 0.0111(2) Uani 1 1 d . .
N3A N 0.71604(8) 0.16144(5) 0.54909(8) 0.0106(2) Uani 1 1 d . .
N5A N 0.62893(8) 0.26676(5) 0.51902(8) 0.0103(2) Uani 1 1 d . .
N6A N 0.43451(9) 0.42860(5) 0.31225(8) 0.0125(2) Uani 1 1 d . .
H6A1 H 0.4803 0.4490 0.3603 0.015 Uiso 1 1 calc R U
H6A2 H 0.3923 0.4141 0.3314 0.015 Uiso 1 1 calc R U
C18A C 0.75302(12) 0.33138(6) 0.83672(11) 0.0188(3) Uani 1 1 d . .
H18D H 0.6894 0.3305 0.8365 0.028 Uiso 1 1 calc R U
H18E H 0.7680 0.3698 0.8266 0.028 Uiso 1 1 calc R U
H18F H 0.8041 0.3178 0.8972 0.028 Uiso 1 1 calc R U
C1A C 0.74929(11) 0.29475(6) 0.76034(10) 0.0131(3) Uani 1 1 d . .
C2A C 0.83288(10) 0.28728(6) 0.74084(10) 0.0124(3) Uani 1 1 d . .
C19A C 0.93107(11) 0.31383(6) 0.79698(11) 0.0174(3) Uani 1 1 d . .
H19D H 0.9645 0.2959 0.8585 0.026 Uiso 1 1 calc R U
H19E H 0.9226 0.3538 0.8048 0.026 Uiso 1 1 calc R U
H19F H 0.9705 0.3092 0.7644 0.026 Uiso 1 1 calc R U
C21A C 0.48338(11) 0.08880(6) 0.49849(11) 0.0160(3) Uani 1 1 d . .
H21D H 0.5037 0.0573 0.5424 0.024 Uiso 1 1 calc R U
H21E H 0.4659 0.0750 0.4356 0.024 Uiso 1 1 calc R U
H21F H 0.4265 0.1073 0.4980 0.024 Uiso 1 1 calc R U
C4A C 0.56597(10) 0.12972(6) 0.52824(9) 0.0115(2) Uani 1 1 d . .
C3A C 0.64963(10) 0.12305(6) 0.50969(9) 0.0118(2) Uani 1 1 d . .
C20A C 0.65912(12) 0.07570(6) 0.45451(11) 0.0187(3) Uani 1 1 d . .
H20D H 0.6113 0.0803 0.3885 0.028 Uiso 1 1 calc R U
H20E H 0.6468 0.0403 0.4778 0.028 Uiso 1 1 calc R U
H20F H 0.7255 0.0754 0.4610 0.028 Uiso 1 1 calc R U
C9A C 0.66598(10) 0.27871(6) 0.46117(10) 0.0127(3) Uani 1 1 d . .
H9A H 0.7250 0.2609 0.4708 0.015 Uiso 1 1 calc R U
C8A C 0.62141(10) 0.31614(6) 0.38756(10) 0.0130(3) Uani 1 1 d . .
H8A H 0.6501 0.3238 0.3480 0.016 Uiso 1 1 calc R U
C7A C 0.53447(10) 0.34246(6) 0.37182(10) 0.0119(2) Uani 1 1 d . .
C6A C 0.49588(11) 0.32963(6) 0.43221(10) 0.0157(3) Uani 1 1 d . .
H6A3 H 0.4367 0.3466 0.4239 0.019 Uiso 1 1 calc R U
C5A C 0.54442(11) 0.29198(6) 0.50429(10) 0.0153(3) Uani 1 1 d . .
H5A H 0.5174 0.2835 0.5449 0.018 Uiso 1 1 calc R U
C10A C 0.48431(10) 0.38178(6) 0.29020(10) 0.0132(3) Uani 1 1 d . .
H10C H 0.5334 0.3973 0.2733 0.016 Uiso 1 1 calc R U
H10D H 0.4353 0.3608 0.2356 0.016 Uiso 1 1 calc R U
C11A C 0.37860(11) 0.46662(6) 0.22970(10) 0.0149(3) Uani 1 1 d . .
H11C H 0.4248 0.4884 0.2159 0.018 Uiso 1 1 calc R U
H11D H 0.3362 0.4442 0.1737 0.018 Uiso 1 1 calc R U
C12A C 0.31694(11) 0.50554(6) 0.25394(10) 0.0165(3) Uani 1 1 d . .
C13A C 0.36108(13) 0.54565(7) 0.32371(12) 0.0241(3) Uani 1 1 d . .
H13A H 0.4295 0.5524 0.3502 0.029 Uiso 1 1 calc R U
C14A C 0.30415(15) 0.57595(8) 0.35460(13) 0.0311(4) Uani 1 1 d . .
H14A H 0.3344 0.6027 0.4033 0.037 Uiso 1 1 calc R U
C15A C 0.20425(15) 0.56717(8) 0.31456(13) 0.0307(4) Uani 1 1 d . .
H15A H 0.1661 0.5875 0.3364 0.037 Uiso 1 1 calc R U
C16A C 0.15951(13) 0.52896(7) 0.24297(13) 0.0266(4) Uani 1 1 d . .
H16A H 0.0904 0.5241 0.2140 0.032 Uiso 1 1 calc R U
C17A C 0.21576(12) 0.49758(7) 0.21334(11) 0.0202(3) Uani 1 1 d . .
H17A H 0.1851 0.4706 0.1652 0.024 Uiso 1 1 calc R U
Cl1S Cl 0.68963(3) 0.57875(2) 0.55999(3) 0.01782(7) Uani 1 1 d . .
Cl2S Cl -0.40225(3) 0.52923(2) 0.23070(3) 0.02224(8) Uani 1 1 d . .
O1W O 0.60098(9) 0.48277(5) 0.41434(9) 0.0235(2) Uani 1 1 d G .
H1WA H 0.6225 0.5071 0.4595 0.035 Uiso 1 1 d G U
H1WB H 0.6090(19) 0.4984(11) 0.3704(18) 0.047(7) Uiso 1 1 d . .
O2W O -0.07602(8) 0.45925(5) 0.16862(8) 0.0185(2) Uani 1 1 d . .
H2WA H -0.1009(18) 0.4315(10) 0.1375(17) 0.040(7) Uiso 1 1 d . .
H2WB H -0.1207(16) 0.4723(9) 0.1811(15) 0.027(5) Uiso 1 1 d . .
O3W O -0.22280(10) 0.47906(5) 0.21707(10) 0.0294(3) Uani 1 1 d G .
H3WA H -0.2267 0.4459 0.2369 0.044 Uiso 1 1 d G U
H3WB H -0.2734 0.4968 0.2138 0.044 Uiso 1 1 d G U
O4W O -0.24950(11) 0.61211(6) 0.39398(10) 0.0304(3) Uani 1 1 d . .
H4WA H -0.2833(16) 0.5898(9) 0.3508(16) 0.025(5) Uiso 1 1 d . .
H4WB H -0.272(3) 0.6072(14) 0.433(2) 0.086(11) Uiso 1 1 d . .

loop_
_atom_site_aniso_label
_atom_site_aniso_U_11
_atom_site_aniso_U_22
_atom_site_aniso_U_33
_atom_site_aniso_U_23
_atom_site_aniso_U_13
_atom_site_aniso_U_12
Co1 0.00729(8) 0.00826(8) 0.00884(8) 0.00057(6) 0.00438(7) 0.00083(6)
Cl1 0.01280(14) 0.01473(15) 0.01227(14) 0.00367(11) 0.00573(12) 0.00164(12)
O1 0.0112(5) 0.0178(5) 0.0171(5) -0.0006(4) 0.0100(4) 0.0022(4)
O4 0.0110(4) 0.0155(5) 0.0198(5) -0.0011(4) 0.0113(4) 0.0004(4)
O3 0.0086(4) 0.0140(5) 0.0181(5) -0.0016(4) 0.0084(4) 0.0007(4)
O2 0.0090(4) 0.0139(5) 0.0198(5) -0.0042(4) 0.0085(4) 0.0000(4)
N1 0.0109(5) 0.0127(5) 0.0104(5) 0.0010(4) 0.0066(4) 0.0023(4)
N4 0.0080(5) 0.0116(5) 0.0123(5) 0.0026(4) 0.0058(4) 0.0016(4)
N3 0.0092(5) 0.0103(5) 0.0120(5) 0.0010(4) 0.0060(4) 0.0018(4)
N2 0.0082(5) 0.0116(5) 0.0117(5) 0.0016(4) 0.0055(4) 0.0019(4)
N5 0.0095(5) 0.0094(5) 0.0099(5) -0.0006(4) 0.0047(4) -0.0001(4)
N6 0.0143(5) 0.0099(5) 0.0124(5) 0.0008(4) 0.0060(5) -0.0003(4)
C18 0.0184(7) 0.0181(7) 0.0198(7) -0.0076(6) 0.0099(6) -0.0003(6)
C1 0.0131(6) 0.0126(6) 0.0114(6) -0.0009(5) 0.0055(5) 0.0015(5)
C2 0.0108(6) 0.0115(6) 0.0126(6) 0.0003(5) 0.0050(5) 0.0007(5)
C19 0.0121(6) 0.0149(6) 0.0233(7) -0.0056(6) 0.0055(6) -0.0024(5)
C21 0.0130(6) 0.0156(6) 0.0212(7) -0.0029(5) 0.0076(6) -0.0043(5)
C4 0.0093(6) 0.0120(6) 0.0128(6) 0.0020(5) 0.0044(5) 0.0005(5)
C3 0.0108(6) 0.0110(6) 0.0127(6) 0.0009(5) 0.0053(5) 0.0013(5)
C20 0.0161(7) 0.0157(7) 0.0226(7) -0.0073(6) 0.0092(6) -0.0014(5)
C9 0.0110(6) 0.0146(6) 0.0140(6) 0.0011(5) 0.0071(5) 0.0004(5)
C8 0.0118(6) 0.0132(6) 0.0131(6) 0.0016(5) 0.0047(5) 0.0022(5)
C7 0.0142(6) 0.0091(6) 0.0093(6) -0.0014(5) 0.0035(5) -0.0008(5)
C6 0.0156(6) 0.0125(6) 0.0129(6) 0.0003(5) 0.0079(5) -0.0010(5)
C5 0.0123(6) 0.0120(6) 0.0138(6) 0.0011(5) 0.0072(5) 0.0016(5)
C10 0.0181(7) 0.0093(6) 0.0098(6) -0.0002(5) 0.0042(5) -0.0004(5)
C11 0.0196(7) 0.0128(6) 0.0176(7) -0.0011(5) 0.0113(6) -0.0011(5)
C12 0.0179(7) 0.0125(6) 0.0145(6) -0.0019(5) 0.0099(6) -0.0009(5)
C13 0.0187(7) 0.0186(7) 0.0161(7) -0.0026(5) 0.0083(6) 0.0002(6)
C14 0.0222(8) 0.0215(7) 0.0226(8) -0.0101(6) 0.0118(7) -0.0064(6)
C15 0.0312(9) 0.0133(7) 0.0310(9) -0.0075(6) 0.0214(8) -0.0034(6)
C16 0.0274(8) 0.0157(7) 0.0273(8) 0.0001(6) 0.0153(7) 0.0051(6)
C17 0.0189(7) 0.0176(7) 0.0187(7) -0.0024(6) 0.0081(6) 0.0009(6)
Co1A 0.00750(8) 0.00967(8) 0.00864(8) -0.00065(6) 0.00410(7) 0.00011(6)
Cl1A 0.01308(14) 0.01386(14) 0.01104(14) 0.00220(11) 0.00487(12) 0.00228(11)
O1A 0.0114(5) 0.0198(5) 0.0181(5) -0.0026(4) 0.0108(4) -0.0011(4)
O4A 0.0112(5) 0.0182(5) 0.0189(5) -0.0035(4) 0.0104(4) -0.0023(4)
O3A 0.0110(5) 0.0182(5) 0.0179(5) -0.0029(4) 0.0099(4) 0.0003(4)
O2A 0.0097(4) 0.0175(5) 0.0190(5) -0.0036(4) 0.0090(4) -0.0001(4)
N2A 0.0091(5) 0.0127(5) 0.0129(5) 0.0011(4) 0.0063(5) 0.0011(4)
N1A 0.0103(5) 0.0132(5) 0.0125(5) -0.0003(4) 0.0072(5) 0.0009(4)
N4A 0.0096(5) 0.0134(5) 0.0107(5) 0.0012(4) 0.0052(4) 0.0004(4)
N3A 0.0099(5) 0.0123(5) 0.0109(5) 0.0007(4) 0.0060(4) 0.0020(4)
N5A 0.0090(5) 0.0102(5) 0.0104(5) -0.0010(4) 0.0036(4) 0.0008(4)
N6A 0.0126(5) 0.0119(5) 0.0128(5) 0.0006(4) 0.0057(5) 0.0003(4)
C18A 0.0220(7) 0.0198(7) 0.0181(7) -0.0084(6) 0.0121(6) -0.0065(6)
C1A 0.0141(6) 0.0132(6) 0.0128(6) -0.0011(5) 0.0068(5) -0.0008(5)
C2A 0.0109(6) 0.0129(6) 0.0122(6) -0.0001(5) 0.0043(5) -0.0004(5)
C19A 0.0121(6) 0.0176(7) 0.0190(7) -0.0041(5) 0.0045(6) -0.0031(5)
C21A 0.0146(7) 0.0151(6) 0.0167(7) -0.0018(5) 0.0059(6) -0.0047(5)
C4A 0.0114(6) 0.0122(6) 0.0101(6) 0.0006(5) 0.0043(5) -0.0009(5)
C3A 0.0137(6) 0.0114(6) 0.0103(6) -0.0002(5) 0.0057(5) 0.0004(5)
C20A 0.0243(8) 0.0142(6) 0.0221(7) -0.0062(6) 0.0146(7) -0.0035(6)
C9A 0.0117(6) 0.0125(6) 0.0154(6) -0.0002(5) 0.0075(5) 0.0013(5)
C8A 0.0146(6) 0.0130(6) 0.0137(6) -0.0005(5) 0.0085(5) -0.0002(5)
C7A 0.0117(6) 0.0108(6) 0.0112(6) -0.0017(5) 0.0038(5) -0.0009(5)
C6A 0.0124(6) 0.0182(7) 0.0172(7) 0.0027(5) 0.0077(6) 0.0038(5)
C5A 0.0131(6) 0.0190(7) 0.0171(7) 0.0024(5) 0.0099(6) 0.0027(5)
C10A 0.0136(6) 0.0128(6) 0.0132(6) 0.0004(5) 0.0063(5) 0.0024(5)
C11A 0.0153(6) 0.0142(6) 0.0143(6) 0.0031(5) 0.0060(6) 0.0027(5)
C12A 0.0188(7) 0.0141(6) 0.0168(7) 0.0052(5) 0.0086(6) 0.0049(5)
C13A 0.0258(8) 0.0178(7) 0.0237(8) 0.0014(6) 0.0072(7) 0.0043(6)
C14A 0.0454(11) 0.0220(8) 0.0241(8) 0.0015(7) 0.0147(8) 0.0098(8)
C15A 0.0429(11) 0.0300(9) 0.0297(9) 0.0156(7) 0.0258(9) 0.0203(8)
C16A 0.0247(8) 0.0295(9) 0.0320(9) 0.0181(7) 0.0185(8) 0.0118(7)
C17A 0.0183(7) 0.0197(7) 0.0219(7) 0.0079(6) 0.0088(6) 0.0036(6)
Cl1S 0.01732(16) 0.01838(16) 0.01792(16) -0.00371(13) 0.00838(14) -0.00083(13)
Cl2S 0.02166(18) 0.02223(18) 0.02325(18) -0.00193(14) 0.01085(16) -0.00191(14)
O1W 0.0217(6) 0.0242(6) 0.0203(6) -0.0058(5) 0.0064(5) -0.0076(5)
O2W 0.0185(5) 0.0154(5) 0.0193(5) 0.0013(4) 0.0069(5) 0.0000(4)
O3W 0.0287(7) 0.0190(6) 0.0472(8) -0.0022(5) 0.0235(6) -0.0005(5)
O4W 0.0343(7) 0.0286(7) 0.0225(6) -0.0019(5) 0.0085(6) -0.0075(6)

loop_
_atom_type_symbol
_atom_type_description
_atom_type_scat_dispersion_real
_atom_type_scat_dispersion_imag
_atom_type_scat_source
C C 0.0033 0.0016 'International Tables Vol C Tables 4.2.6.8 and 6.1.1.4'
H H 0.0000 0.0000 'International Tables Vol C Tables 4.2.6.8 and 6.1.1.4'
Cl Cl 0.1484 0.1585 'International Tables Vol C Tables 4.2.6.8 and 6.1.1.4'
Co Co 0.3494 0.9721 'International Tables Vol C Tables 4.2.6.8 and 6.1.1.4'
N N 0.0061 0.0033 'International Tables Vol C Tables 4.2.6.8 and 6.1.1.4'
O O 0.0106 0.0060 'International Tables Vol C Tables 4.2.6.8 and 6.1.1.4'

loop_
_geom_angle_atom_site_label_1
_geom_angle_atom_site_label_2
_geom_angle_atom_site_label_3
_geom_angle
N4 Co1 N3 81.79(5)
N4 Co1 N2 177.57(5)
N3 Co1 N2 99.27(5)
N4 Co1 N1 98.35(5)
N3 Co1 N1 179.86(5)
N2 Co1 N1 80.59(5)
N4 Co1 N5 91.56(5)
N3 Co1 N5 90.50(5)
N2 Co1 N5 90.62(5)
N1 Co1 N5 89.46(5)
N4 Co1 Cl1 89.28(4)
N3 Co1 Cl1 89.81(4)
N2 Co1 Cl1 88.54(4)
N1 Co1 Cl1 90.23(4)
N5 Co1 Cl1 179.14(4)
N4 O4 H4 109.5
N2 O2 H2 109.5
C1 N1 O1 120.83(11)
C1 N1 Co1 116.69(10)
O1 N1 Co1 122.44(9)
C4 N4 O4 121.45(11)
C4 N4 Co1 116.67(9)
O4 N4 Co1 121.79(9)
C3 N3 O3 122.47(11)
C3 N3 Co1 115.84(9)
O3 N3 Co1 121.69(8)
C2 N2 O2 120.03(11)
C2 N2 Co1 117.50(9)
O2 N2 Co1 122.41(9)
C9 N5 C5 118.99(12)
C9 N5 Co1 120.40(9)
C5 N5 Co1 120.54(9)
C10 N6 C11 114.36(11)
C10 N6 H6A 108.7
C11 N6 H6A 108.7
C10 N6 H6B 108.7
C11 N6 H6B 108.7
H6A N6 H6B 107.6
C1 C18 H18A 109.5
C1 C18 H18B 109.5
H18A C18 H18B 109.5
C1 C18 H18C 109.5
H18A C18 H18C 109.5
H18B C18 H18C 109.5
N1 C1 C2 112.83(12)
N1 C1 C18 124.13(13)
C2 C1 C18 123.03(13)
N2 C2 C1 112.32(12)
N2 C2 C19 124.44(13)
C1 C2 C19 123.23(12)
C2 C19 H19A 109.5
C2 C19 H19B 109.5
H19A C19 H19B 109.5
C2 C19 H19C 109.5
H19A C19 H19C 109.5
H19B C19 H19C 109.5
C4 C21 H21A 109.5
C4 C21 H21B 109.5
H21A C21 H21B 109.5
C4 C21 H21C 109.5
H21A C21 H21C 109.5
H21B C21 H21C 109.5
N4 C4 C3 112.73(12)
N4 C4 C21 123.70(13)
C3 C4 C21 123.48(12)
N3 C3 C4 112.92(12)
N3 C3 C20 123.99(13)
C4 C3 C20 123.07(12)
C3 C20 H20A 109.5
C3 C20 H20B 109.5
H20A C20 H20B 109.5
C3 C20 H20C 109.5
H20A C20 H20C 109.5
H20B C20 H20C 109.5
N5 C9 C8 121.72(13)
N5 C9 H9 119.1
C8 C9 H9 119.1
C9 C8 C7 119.75(13)
C9 C8 H8 120.1
C7 C8 H8 120.1
C8 C7 C6 118.20(13)
C8 C7 C10 120.59(13)
C6 C7 C10 121.21(13)
C5 C6 C7 119.09(13)
C5 C6 H6 120.5
C7 C6 H6 120.5
N5 C5 C6 122.19(13)
N5 C5 H5 118.9
C6 C5 H5 118.9
C7 C10 N6 112.52(11)
C7 C10 H10A 109.1
N6 C10 H10A 109.1
C7 C10 H10B 109.1
N6 C10 H10B 109.1
H10A C10 H10B 107.8
C12 C11 N6 110.05(11)
C12 C11 H11A 109.6
N6 C11 H11A 109.6
C12 C11 H11B 109.6
N6 C11 H11B 109.6
H11A C11 H11B 108.2
C13 C12 C17 119.64(14)
C13 C12 C11 119.58(13)
C17 C12 C11 120.78(13)
C14 C13 C12 120.45(15)
C14 C13 H13 119.8
C12 C13 H13 119.8
C15 C14 C13 119.93(15)
C15 C14 H14 120.0
C13 C14 H14 120.0
C14 C15 C16 120.14(14)
C14 C15 H15 119.9
C16 C15 H15 119.9
C15 C16 C17 119.99(15)
C15 C16 H16 120.0
C17 C16 H16 120.0
C16 C17 C12 119.84(15)
C16 C17 H17 120.1
C12 C17 H17 120.1
N4A Co1A N3A 82.12(5)
N4A Co1A N2A 176.48(5)
N3A Co1A N2A 97.76(5)
N4A Co1A N1A 99.37(5)
N3A Co1A N1A 175.30(5)
N2A Co1A N1A 80.47(5)
N4A Co1A N5A 90.34(5)
N3A Co1A N5A 92.74(5)
N2A Co1A N5A 93.18(5)
N1A Co1A N5A 91.72(5)
N4A Co1A Cl1A 86.32(4)
N3A Co1A Cl1A 89.44(4)
N2A Co1A Cl1A 90.16(4)
N1A Co1A Cl1A 86.21(4)
N5A Co1A Cl1A 175.73(4)
N4A O4A H4A 109.5
N2A O2A H2A 109.5
C2A N2A O2A 119.84(12)
C2A N2A Co1A 116.96(10)
O2A N2A Co1A 122.86(9)
C1A N1A O1A 119.85(11)
C1A N1A Co1A 117.01(10)
O1A N1A Co1A 122.78(9)
C4A N4A O4A 122.44(12)
C4A N4A Co1A 115.72(9)
O4A N4A Co1A 121.57(9)
C3A N3A O3A 121.83(11)
C3A N3A Co1A 115.76(9)
O3A N3A Co1A 122.21(9)
C9A N5A C5A 118.34(12)
C9A N5A Co1A 122.66(9)
C5A N5A Co1A 119.00(10)
C10A N6A C11A 112.68(11)
C10A N6A H6A1 109.1
C11A N6A H6A1 109.1
C10A N6A H6A2 109.1
C11A N6A H6A2 109.1
H6A1 N6A H6A2 107.8
C1A C18A H18D 109.5
C1A C18A H18E 109.5
H18D C18A H18E 109.5
C1A C18A H18F 109.5
H18D C18A H18F 109.5
H18E C18A H18F 109.5
N1A C1A C2A 112.44(12)
N1A C1A C18A 124.21(13)
C2A C1A C18A 123.29(13)
N2A C2A C1A 112.76(12)
N2A C2A C19A 123.16(13)
C1A C2A C19A 123.91(13)
C2A C19A H19D 109.5
C2A C19A H19E 109.5
H19D C19A H19E 109.5
C2A C19A H19F 109.5
H19D C19A H19F 109.5
H19E C19A H19F 109.5
C4A C21A H21D 109.5
C4A C21A H21E 109.5
H21D C21A H21E 109.5
C4A C21A H21F 109.5
H21D C21A H21F 109.5
H21E C21A H21F 109.5
N4A C4A C3A 113.16(12)
N4A C4A C21A 122.46(13)
C3A C4A C21A 124.24(12)
N3A C3A C4A 113.03(12)
N3A C3A C20A 123.65(13)
C4A C3A C20A 123.27(12)
C3A C20A H20D 109.5
C3A C20A H20E 109.5
H20D C20A H20E 109.5
C3A C20A H20F 109.5
H20D C20A H20F 109.5
H20E C20A H20F 109.5
N5A C9A C8A 122.42(13)
N5A C9A H9A 118.8
C8A C9A H9A 118.8
C9A C8A C7A 119.76(13)
C9A C8A H8A 120.1
C7A C8A H8A 120.1
C8A C7A C6A 117.57(13)
C8A C7A C10A 119.86(12)
C6A C7A C10A 122.55(13)
C5A C6A C7A 119.53(13)
C5A C6A H6A3 120.2
C7A C6A H6A3 120.2
N5A C5A C6A 122.38(13)
N5A C5A H5A 118.8
C6A C5A H5A 118.8
N6A C10A C7A 111.68(11)
N6A C10A H10C 109.3
C7A C10A H10C 109.3
N6A C10A H10D 109.3
C7A C10A H10D 109.3
H10C C10A H10D 107.9
C12A C11A N6A 108.11(11)
C12A C11A H11C 110.1
N6A C11A H11C 110.1
C12A C11A H11D 110.1
N6A C11A H11D 110.1
H11C C11A H11D 108.4
C13A C12A C17A 119.40(15)
C13A C12A C11A 120.45(14)
C17A C12A C11A 119.80(14)
C12A C13A C14A 119.70(17)
C12A C13A H13A 120.2
C14A C13A H13A 120.2
C15A C14A C13A 120.26(17)
C15A C14A H14A 119.9
C13A C14A H14A 119.9
C16A C15A C14A 120.31(16)
C16A C15A H15A 119.8
C14A C15A H15A 119.8
C15A C16A C17A 119.89(17)
C15A C16A H16A 120.1
C17A C16A H16A 120.1
C16A C17A C12A 120.38(16)
C16A C17A H17A 119.8
C12A C17A H17A 119.8
H1WA O1W H1WB 105.0
H2WA O2W H2WB 104(2)
H3WA O3W H3WB 104.6
H4WA O4W H4WB 102(3)

loop_
_geom_bond_atom_site_label_1
_geom_bond_atom_site_label_2
_geom_bond_distance
Co1 N4 1.8873(11)
Co1 N3 1.9013(11)
Co1 N2 1.9024(12)
Co1 N1 1.9130(12)
Co1 N5 1.9444(11)
Co1 Cl1 2.2420(4)
O1 N1 1.3468(14)
O4 N4 1.3409(14)
O4 H4 0.8400
O3 N3 1.3395(14)
O2 N2 1.3562(14)
O2 H2 0.8400
N1 C1 1.2940(18)
N4 C4 1.2954(18)
N3 C3 1.3006(18)
N2 C2 1.2913(18)
N5 C9 1.3427(17)
N5 C5 1.3489(17)
N6 C10 1.5047(17)
N6 C11 1.5106(18)
N6 H6A 0.9100
N6 H6B 0.9100
C18 C1 1.4901(19)
C18 H18A 0.9800
C18 H18B 0.9800
C18 H18C 0.9800
C1 C2 1.4744(19)
C2 C19 1.4926(19)
C19 H19A 0.9800
C19 H19B 0.9800
C19 H19C 0.9800
C21 C4 1.4971(19)
C21 H21A 0.9800
C21 H21B 0.9800
C21 H21C 0.9800
C4 C3 1.4725(19)
C3 C20 1.4922(19)
C20 H20A 0.9800
C20 H20B 0.9800
C20 H20C 0.9800
C9 C8 1.3835(19)
C9 H9 0.9500
C8 C7 1.392(2)
C8 H8 0.9500
C7 C6 1.3929(19)
C7 C10 1.5019(18)
C6 C5 1.3839(19)
C6 H6 0.9500
C5 H5 0.9500
C10 H10A 0.9900
C10 H10B 0.9900
C11 C12 1.5066(19)
C11 H11A 0.9900
C11 H11B 0.9900
C12 C13 1.388(2)
C12 C17 1.394(2)
C13 C14 1.386(2)
C13 H13 0.9500
C14 C15 1.386(2)
C14 H14 0.9500
C15 C16 1.388(2)
C15 H15 0.9500
C16 C17 1.394(2)
C16 H16 0.9500
C17 H17 0.9500
Co1A N4A 1.8891(12)
Co1A N3A 1.8945(11)
Co1A N2A 1.9089(12)
Co1A N1A 1.9142(12)
Co1A N5A 1.9569(12)
Co1A Cl1A 2.2286(4)
O1A N1A 1.3601(14)
O4A N4A 1.3158(15)
O4A H4A 0.8400
O3A N3A 1.3397(14)
O2A N2A 1.3462(14)
O2A H2A 0.8400
N2A C2A 1.2940(18)
N1A C1A 1.2932(18)
N4A C4A 1.3019(18)
N3A C3A 1.2992(18)
N5A C9A 1.3361(18)
N5A C5A 1.3530(18)
N6A C10A 1.4924(17)
N6A C11A 1.5086(18)
N6A H6A1 0.9100
N6A H6A2 0.9100
C18A C1A 1.4935(19)
C18A H18D 0.9800
C18A H18E 0.9800
C18A H18F 0.9800
C1A C2A 1.475(2)
C2A C19A 1.4954(19)
C19A H19D 0.9800
C19A H19E 0.9800
C19A H19F 0.9800
C21A C4A 1.4965(19)
C21A H21D 0.9800
C21A H21E 0.9800
C21A H21F 0.9800
C4A C3A 1.4648(19)
C3A C20A 1.4906(19)
C20A H20D 0.9800
C20A H20E 0.9800
C20A H20F 0.9800
C9A C8A 1.3876(19)
C9A H9A 0.9500
C8A C7A 1.3935(19)
C8A H8A 0.9500
C7A C6A 1.396(2)
C7A C10A 1.5065(19)
C6A C5A 1.383(2)
C6A H6A3 0.9500
C5A H5A 0.9500
C10A H10C 0.9900
C10A H10D 0.9900
C11A C12A 1.508(2)
C11A H11C 0.9900
C11A H11D 0.9900
C12A C13A 1.392(2)
C12A C17A 1.395(2)
C13A C14A 1.399(2)
C13A H13A 0.9500
C14A C15A 1.381(3)
C14A H14A 0.9500
C15A C16A 1.380(3)
C15A H15A 0.9500
C16A C17A 1.391(2)
C16A H16A 0.9500
C17A H17A 0.9500
O1W H1WA 0.8699
O1W H1WB 0.86(3)
O2W H2WA 0.81(3)
O2W H2WB 0.86(2)
O3W H3WA 0.8688
O3W H3WB 0.8682
O4W H4WA 0.84(2)
O4W H4WB 0.85(4)

loop_
_geom_hbond_atom_site_label_D
_geom_hbond_atom_site_label_H
_geom_hbond_atom_site_label_A
_geom_hbond_distance_DH
_geom_hbond_distance_HA
_geom_hbond_distance_DA
_geom_hbond_angle_DHA
_geom_hbond_site_symmetry_A
O4 H4 O1 0.84 1.65 2.4745(15) 164.7 .
O4 H4 N1 0.84 2.35 2.9698(16) 131.0 .
O2 H2 O3 0.84 1.70 2.5102(14) 162.0 .
O2 H2 N3 0.84 2.42 3.0260(15) 129.7 .
N6 H6A O2W 0.91 2.10 2.8442(16) 138.8 .
N6 H6B Cl1S 0.91 2.30 3.2024(13) 172.5 3_666
C18 H18C O3A 0.98 2.50 3.3850(19) 149.5 4_566
C19 H19A O1A 0.98 2.47 3.4322(18) 167.3 .
C19 H19C Cl2S 0.98 2.79 3.7282(16) 160.2 3_566
C21 H21B Cl2S 0.98 2.95 3.9239(16) 174.0 2_445
C21 H21C O3A 0.98 2.64 3.6161(18) 176.0 1_455
C9 H9 O1 0.95 2.62 3.2278(18) 122.0 .
C9 H9 O4 0.95 2.55 3.2828(17) 134.3 .
C8 H8 Cl1 0.95 2.79 3.6660(14) 153.5 4_565
C6 H6 Cl1A 0.95 2.90 3.7844(14) 156.1 4_565
C5 H5 O3 0.95 2.66 3.3002(17) 125.6 .
C5 H5 O2 0.95 2.56 3.2639(17) 131.4 .
C10 H10A O2 0.99 2.53 3.0713(17) 114.1 4_565
C10 H10B O4A 0.99 2.56 3.3715(17) 139.4 4_565
O4A H4A O1A 0.84 1.71 2.5240(15) 161.5 .
O4A H4A N1A 0.84 2.38 2.9908(16) 130.6 .
O2A H2A O3A 0.84 1.67 2.4662(15) 157.7 .
O2A H2A N3A 0.84 2.40 2.9909(16) 128.3 .
N6A H6A1 O1W 0.91 1.83 2.6523(17) 148.5 .
N6A H6A2 Cl1A 0.91 2.55 3.1805(13) 127.1 4_565
N6A H6A2 Cl1S 0.91 2.61 3.4175(13) 148.7 3_666
C19A H19F O1 0.98 2.63 3.5589(18) 158.2 1_655
C8A H8A Cl1 0.95 2.72 3.6471(14) 164.7 4_665
C6A H6A3 Cl1A 0.95 2.98 3.5939(15) 123.2 4_565
C6A H6A3 Cl1S 0.95 2.74 3.6538(15) 160.7 3_666
C5A H5A O1A 0.95 2.52 3.2454(18) 133.1 .
C5A H5A O4A 0.95 2.56 3.2129(18) 125.8 .
C10A H10D Cl1A 0.99 2.90 3.4001(15) 112.3 4_565
C11A H11C Cl2S 0.99 2.74 3.6918(15) 160.3 1_655
O1W H1WA Cl1S 0.87 2.25 3.1098(12) 168.9 .
O1W H1WB Cl2S 0.86(3) 2.31(3) 3.1501(14) 167(2) 1_655
O2W H2WA O3 0.81(3) 2.11(3) 2.9094(15) 166(2) 4_565
O2W H2WB O3W 0.86(2) 1.93(2) 2.7625(17) 163(2) .
O3W H3WA Cl1 0.87 2.36 3.2195(13) 171.7 4_565
O3W H3WB Cl2S 0.87 2.27 3.1195(13) 167.0 .
O4W H4WA Cl2S 0.84(2) 2.43(2) 3.2608(15) 170.9(19) .
O4W H4WB Cl1S 0.85(4) 2.49(4) 3.3305(15) 168(3) 1_455

loop_
_geom_torsion_atom_site_label_1
_geom_torsion_atom_site_label_2
_geom_torsion_atom_site_label_3
_geom_torsion_atom_site_label_4
_geom_torsion
N3 Co1 N4 C4 0.39(10)
N1 Co1 N4 C4 -179.65(10)
N5 Co1 N4 C4 90.67(11)
Cl1 Co1 N4 C4 -89.52(10)
N3 Co1 N4 O4 177.05(10)
N1 Co1 N4 O4 -2.99(10)
N5 Co1 N4 O4 -92.67(10)
Cl1 Co1 N4 O4 87.13(9)
O1 N1 C1 C2 179.73(11)
Co1 N1 C1 C2 -2.54(15)
O1 N1 C1 C18 0.3(2)
Co1 N1 C1 C18 178.03(11)
O2 N2 C2 C1 -179.25(11)
Co1 N2 C2 C1 -1.90(15)
O2 N2 C2 C19 -0.7(2)
Co1 N2 C2 C19 176.63(11)
N1 C1 C2 N2 2.86(17)
C18 C1 C2 N2 -177.71(13)
N1 C1 C2 C19 -175.70(13)
C18 C1 C2 C19 3.7(2)
O4 N4 C4 C3 -178.35(11)
Co1 N4 C4 C3 -1.68(15)
O4 N4 C4 C21 -1.7(2)
Co1 N4 C4 C21 175.00(11)
O3 N3 C3 C4 177.67(11)
Co1 N3 C3 C4 -2.34(15)
O3 N3 C3 C20 -0.9(2)
Co1 N3 C3 C20 179.10(11)
N4 C4 C3 N3 2.60(17)
C21 C4 C3 N3 -174.09(13)
N4 C4 C3 C20 -178.82(13)
C21 C4 C3 C20 4.5(2)
C5 N5 C9 C8 -1.1(2)
Co1 N5 C9 C8 175.96(11)
N5 C9 C8 C7 -0.7(2)
C9 C8 C7 C6 2.3(2)
C9 C8 C7 C10 -177.99(13)
C8 C7 C6 C5 -2.0(2)
C10 C7 C6 C5 178.25(12)
C9 N5 C5 C6 1.4(2)
Co1 N5 C5 C6 -175.69(10)
C7 C6 C5 N5 0.2(2)
C8 C7 C10 N6 91.58(16)
C6 C7 C10 N6 -88.72(16)
C11 N6 C10 C7 -59.96(16)
C10 N6 C11 C12 -171.15(12)
N6 C11 C12 C13 -87.59(16)
N6 C11 C12 C17 91.71(16)
C17 C12 C13 C14 -1.3(2)
C11 C12 C13 C14 178.06(14)
C12 C13 C14 C15 0.5(2)
C13 C14 C15 C16 0.6(2)
C14 C15 C16 C17 -0.9(2)
C15 C16 C17 C12 0.1(2)
C13 C12 C17 C16 1.0(2)
C11 C12 C17 C16 -178.34(14)
N3A Co1A N4A C4A 4.20(10)
N1A Co1A N4A C4A -171.29(10)
N5A Co1A N4A C4A 96.91(10)
Cl1A Co1A N4A C4A -85.75(10)
N3A Co1A N4A O4A 178.44(11)
N1A Co1A N4A O4A 2.95(11)
N5A Co1A N4A O4A -88.84(10)
Cl1A Co1A N4A O4A 88.49(10)
N4A Co1A N3A C3A -3.42(10)
N2A Co1A N3A C3A 173.02(10)
N5A Co1A N3A C3A -93.39(10)
Cl1A Co1A N3A C3A 82.94(10)
N4A Co1A N3A O3A -178.44(10)
N2A Co1A N3A O3A -2.00(11)
N5A Co1A N3A O3A 91.60(10)
Cl1A Co1A N3A O3A -92.08(10)
O1A N1A C1A C2A 177.50(11)
Co1A N1A C1A C2A 4.15(16)
O1A N1A C1A C18A 0.3(2)
Co1A N1A C1A C18A -173.01(11)
O2A N2A C2A C1A -178.11(11)
Co1A N2A C2A C1A -4.71(16)
O2A N2A C2A C19A -2.7(2)
Co1A N2A C2A C19A 170.74(11)
N1A C1A C2A N2A 0.35(18)
C18A C1A C2A N2A 177.54(13)
N1A C1A C2A C19A -175.05(13)
C18A C1A C2A C19A 2.1(2)
O4A N4A C4A C3A -178.31(11)
Co1A N4A C4A C3A -4.12(15)
O4A N4A C4A C21A -2.5(2)
Co1A N4A C4A C21A 171.74(10)
O3A N3A C3A C4A 177.16(11)
Co1A N3A C3A C4A 2.13(15)
O3A N3A C3A C20A -0.5(2)
Co1A N3A C3A C20A -175.52(11)
N4A C4A C3A N3A 1.29(17)
C21A C4A C3A N3A -174.49(13)
N4A C4A C3A C20A 178.95(13)
C21A C4A C3A C20A 3.2(2)
C5A N5A C9A C8A 0.5(2)
Co1A N5A C9A C8A -179.87(10)
N5A C9A C8A C7A -0.4(2)
C9A C8A C7A C6A 0.1(2)
C9A C8A C7A C10A -178.14(13)
C8A C7A C6A C5A 0.1(2)
C10A C7A C6A C5A 178.24(13)
C9A N5A C5A C6A -0.4(2)
Co1A N5A C5A C6A -179.99(11)
C7A C6A C5A N5A 0.1(2)
C11A N6A C10A C7A -176.53(11)
C8A C7A C10A N6A -146.33(13)
C6A C7A C10A N6A 35.53(18)
C10A N6A C11A C12A 169.84(12)
N6A C11A C12A C13A 66.99(17)
N6A C11A C12A C17A -106.23(15)
C17A C12A C13A C14A 2.3(2)
C11A C12A C13A C14A -170.91(15)
C12A C13A C14A C15A -1.6(3)
C13A C14A C15A C16A -0.8(3)
C14A C15A C16A C17A 2.5(2)
C15A C16A C17A C12A -1.7(2)
C13A C12A C17A C16A -0.7(2)
C11A C12A C17A C16A 172.57(14)
